data_4333725
loop_
_publ_author_name
'Diana Visinescu'
'Luminita Marilena Toma'
'Oscar Fabelo'
'Catalina Ruiz-P\'erez'
'Francesc Lloret'
'Miguel Julve'

_publ_contact_author_address
;
 Laboratorio de Rayos X y Materiales Moleculares
 Dpto. F\'isica Fundamental II. Facultad de F\'isica
 Universidad de La Laguna
 E-38204. La Laguna. Tenerife
 Spain
;
_publ_contact_author_name 'Professor Catalina Ruiz-P\'erez'
_publ_section_title
;
 Low-Dimensional 3d-4f Complexes Assembled by Low-Spin [FeIII(phen)(CN)4]-
 Anions
;
_journal_name_full 'Inorganic Chemistry'
_journal_page_first 1525
_journal_page_last 1537
_journal_paper_doi 10.1021/ic302278q
_journal_volume 52
_journal_year 2013
_chemical_formula_sum 'C40 H26 Fe2 N20 O14 Pr2'
_chemical_formula_weight 1404.32
_space_group_IT_number 14
_symmetry_cell_setting monoclinic
_symmetry_Int_Tables_number 14
_symmetry_space_group_name_Hall '-P 2yn'
_symmetry_space_group_name_H-M 'P 1 21/n 1'
_atom_sites_solution_hydrogens geom
_atom_sites_solution_primary direct
_atom_sites_solution_secondary difmap
_audit_creation_method SHELXL-97
_cell_angle_alpha 90.000(6)
_cell_angle_beta 113.844(6)
_cell_angle_gamma 90.000(7)
_cell_formula_units_Z 2
_cell_length_a 9.6270(9)
_cell_length_b 26.323(2)
_cell_length_c 10.7260(9)
_cell_measurement_temperature 293(2)
_cell_volume 2486.1(4)
_computing_cell_refinement 'Dirax/lsq (Duisenberg & Schreurs, 1989-2000)'
_computing_data_collection 'Collect (Nonius BV, 1997-2000)'
_computing_data_reduction 'EvalCCD (Duisenberg & Schreurs 1990-2000)'
_computing_molecular_graphics CRYSTALMAKER
_computing_publication_material 'PARST97 (Nardelli, 1997)'
_computing_structure_refinement 'SHELXL-97 (Sheldrick, 1997)'
_computing_structure_solution 'SHELXS-97 (Sheldrick, 1997)'
_diffrn_ambient_temperature 293(2)
_diffrn_detector 'CCD plate'
_diffrn_detector_area_resol_mean 9
_diffrn_measured_fraction_theta_full 0.943
_diffrn_measured_fraction_theta_max 0.943
_diffrn_measurement_device '95mm CCD camera on \k-goniostat'
_diffrn_measurement_device_type KappaCCD
_diffrn_measurement_method 'CCD rotation images, thick slices'
_diffrn_radiation_monochromator 'horizonally mounted graphite crystal'
_diffrn_radiation_probe x-ray
_diffrn_radiation_source 'fine-focus sealed tube'
_diffrn_radiation_type MoK\a
_diffrn_radiation_wavelength 0.71073
_diffrn_reflns_av_R_equivalents 0.0328
_diffrn_reflns_av_sigmaI/netI 0.0521
_diffrn_reflns_limit_h_max 8
_diffrn_reflns_limit_h_min -12
_diffrn_reflns_limit_k_max 31
_diffrn_reflns_limit_k_min -34
_diffrn_reflns_limit_l_max 13
_diffrn_reflns_limit_l_min -13
_diffrn_reflns_number 14336
_diffrn_reflns_theta_full 27.50
_diffrn_reflns_theta_max 27.50
_diffrn_reflns_theta_min 6.40
_diffrn_source 'Enraf Nonius FR590'
_exptl_absorpt_coefficient_mu 2.583
_exptl_absorpt_correction_T_max 0.8200
_exptl_absorpt_correction_T_min 0.8008
_exptl_absorpt_correction_type sphere
_exptl_crystal_colour brown
_exptl_crystal_density_diffrn 1.876
_exptl_crystal_description prism
_exptl_crystal_F_000 1376
_exptl_crystal_size_max 0.09
_exptl_crystal_size_mid 0.08
_exptl_crystal_size_min 0.08
_refine_diff_density_max 1.029
_refine_diff_density_min -0.724
_refine_diff_density_rms 0.124
_refine_ls_extinction_method none
_refine_ls_goodness_of_fit_ref 1.151
_refine_ls_hydrogen_treatment constr
_refine_ls_matrix_type full
_refine_ls_number_parameters 352
_refine_ls_number_reflns 5395
_refine_ls_number_restraints 0
_refine_ls_restrained_S_all 1.151
_refine_ls_R_factor_all 0.0674
_refine_ls_R_factor_gt 0.0458
_refine_ls_shift/su_max 0.001
_refine_ls_shift/su_mean 0.000
_refine_ls_structure_factor_coef Fsqd
_refine_ls_weighting_details 'calc w=1/[\s^2^(Fo^2^)+(0.0045P)^2^+7.7980P] where P=(Fo^2^+2Fc^2^)/3'
_refine_ls_weighting_scheme calc
_refine_ls_wR_factor_gt 0.0684
_refine_ls_wR_factor_ref 0.0730
_reflns_number_gt 4294
_reflns_number_total 5395
_reflns_threshold_expression >2sigma(I)
_cod_data_source_file ic302278q_si_002_4.cif
_cod_data_source_block Compound_4
_cod_original_sg_symbol_H-M 'P 21/n'
_cod_database_code 4333725

loop_
_symmetry_equiv_pos_as_xyz
'x, y, z'
'-x+1/2, y+1/2, -z+1/2'
'-x, -y, -z'
'x-1/2, -y-1/2, z-1/2'

loop_
_atom_site_label
_atom_site_type_symbol
_atom_site_fract_x
_atom_site_fract_y
_atom_site_fract_z
_atom_site_U_iso_or_equiv
_atom_site_adp_type
_atom_site_occupancy
_atom_site_symmetry_multiplicity
_atom_site_calc_flag
_atom_site_refinement_flags
Pr1 Pr 0.68273(3) -0.069547(10) 0.77258(2) 0.01661(7) Uani 1 1 d .
Fe1 Fe 0.30461(7) 0.09981(2) 0.71579(6) 0.01815(15) Uani 1 1 d .
O1 O 0.8812(4) -0.13070(17) 0.9379(4) 0.0533(12) Uani 1 1 d .
O2 O 0.6867(5) -0.16791(15) 0.7934(4) 0.0476(10) Uani 1 1 d .
O1W O 0.7329(4) 0.00673(13) 0.6590(3) 0.0313(8) Uani 1 1 d .
O3 O 0.8538(6) -0.2118(2) 0.9558(6) 0.0933(19) Uani 1 1 d .
O4 O 0.4190(4) -0.11204(15) 0.6913(4) 0.0387(9) Uani 1 1 d .
O5 O 0.4637(4) -0.07595(16) 0.5327(3) 0.0375(9) Uani 1 1 d .
O6 O 0.2560(5) -0.1179(2) 0.4828(5) 0.0830(18) Uani 1 1 d .
N1 N 0.4772(4) 0.00011(16) 0.7404(4) 0.0264(9) Uani 1 1 d .
N2 N 0.0151(5) 0.0408(2) 0.6704(5) 0.0499(14) Uani 1 1 d .
N3 N 0.2289(5) 0.10466(17) 0.4083(4) 0.0291(10) Uani 1 1 d .
N4 N 0.3857(5) 0.08917(17) 1.0239(4) 0.0319(10) Uani 1 1 d .
N5 N 0.2072(5) 0.16693(15) 0.7092(4) 0.0250(9) Uani 1 1 d .
N6 N 0.4897(4) 0.14313(16) 0.7612(4) 0.0237(9) Uani 1 1 d .
N7 N 0.9825(4) -0.04508(15) 0.8690(4) 0.0218(9) Uani 1 1 d .
N8 N 1.1962(4) -0.00048(15) 1.0242(4) 0.0209(9) Uani 1 1 d .
N9 N 0.8092(6) -0.1715(2) 0.8976(6) 0.0485(13) Uani 1 1 d .
N10 N 0.3757(5) -0.10261(18) 0.5669(4) 0.0359(11) Uani 1 1 d .
C1 C 0.4088(5) 0.0364(2) 0.7267(4) 0.0224(10) Uani 1 1 d .
C2 C 0.1232(6) 0.0620(2) 0.6840(5) 0.0291(12) Uani 1 1 d .
C3 C 0.2538(5) 0.10336(18) 0.5221(5) 0.0213(10) Uani 1 1 d .
C4 C 0.3568(5) 0.09400(18) 0.9109(5) 0.0233(10) Uani 1 1 d .
C5 C 0.0612(6) 0.1778(2) 0.6754(5) 0.0376(13) Uani 1 1 d .
H5 H -0.0094 0.1515 0.6492 0.045 Uiso 1 1 calc R
C6 C 0.0108(8) 0.2272(3) 0.6781(7) 0.0551(18) Uani 1 1 d .
H6 H -0.0920 0.2336 0.6525 0.066 Uiso 1 1 calc R
C7 C 0.1115(9) 0.2656(3) 0.7177(8) 0.0630(19) Uani 1 1 d .
H7 H 0.0783 0.2985 0.7219 0.076 Uiso 1 1 calc R
C8 C 0.2653(8) 0.2564(2) 0.7525(7) 0.0497(16) Uani 1 1 d .
C9 C 0.3081(6) 0.2061(2) 0.7450(5) 0.0318(12) Uani 1 1 d .
C10 C 0.4613(6) 0.1928(2) 0.7753(5) 0.0305(12) Uani 1 1 d .
C11 C 0.5741(7) 0.2299(2) 0.8171(6) 0.0488(16) Uani 1 1 d .
C12 C 0.7229(7) 0.2134(3) 0.8473(7) 0.059(2) Uani 1 1 d .
H12 H 0.8024 0.2367 0.8770 0.071 Uiso 1 1 calc R
C13 C 0.7514(7) 0.1635(3) 0.8334(6) 0.0537(18) Uani 1 1 d .
H13 H 0.8501 0.1526 0.8535 0.064 Uiso 1 1 calc R
C14 C 0.6316(6) 0.1288(2) 0.7886(5) 0.0353(13) Uani 1 1 d .
H14 H 0.6514 0.0949 0.7778 0.042 Uiso 1 1 calc R
C15 C 0.5292(11) 0.2811(3) 0.8274(8) 0.074(2) Uani 1 1 d .
H15 H 0.6029 0.3064 0.8562 0.088 Uiso 1 1 calc R
C16 C 0.3837(11) 0.2936(3) 0.7966(9) 0.077(2) Uani 1 1 d .
H16 H 0.3593 0.3273 0.8042 0.092 Uiso 1 1 calc R
C17 C 1.0727(6) -0.0680(2) 0.8194(5) 0.0331(12) Uani 1 1 d .
H17 H 1.0299 -0.0911 0.7485 0.040 Uiso 1 1 calc R
C18 C 1.2256(5) -0.05899(19) 0.8680(5) 0.0283(12) Uani 1 1 d .
H18 H 1.2873 -0.0757 0.8333 0.034 Uiso 1 1 calc R
C19 C 1.2827(5) -0.02397(19) 0.9708(5) 0.0254(11) Uani 1 1 d .
H19 H 1.3857 -0.0162 1.0047 0.030 Uiso 1 1 calc R
C20 C 1.0492(5) -0.01259(17) 0.9709(4) 0.0181(10) Uani 1 1 d .

loop_
_atom_site_aniso_label
_atom_site_aniso_U_11
_atom_site_aniso_U_22
_atom_site_aniso_U_33
_atom_site_aniso_U_23
_atom_site_aniso_U_13
_atom_site_aniso_U_12
Pr1 0.01535(12) 0.01834(13) 0.01620(11) -0.00095(12) 0.00643(8) -0.00099(12)
Fe1 0.0188(3) 0.0190(3) 0.0175(3) -0.0002(3) 0.0083(2) 0.0001(3)
O1 0.032(2) 0.044(3) 0.073(3) 0.017(2) 0.009(2) 0.001(2)
O2 0.050(2) 0.033(2) 0.058(3) 0.005(2) 0.020(2) -0.001(2)
O1W 0.0253(18) 0.030(2) 0.042(2) 0.0112(17) 0.0175(16) -0.0010(16)
O3 0.084(4) 0.044(3) 0.137(5) 0.053(3) 0.029(3) 0.016(3)
O4 0.034(2) 0.037(2) 0.038(2) 0.0068(18) 0.0074(16) -0.0072(17)
O5 0.0242(18) 0.059(3) 0.0275(17) -0.0002(18) 0.0082(14) -0.0047(19)
O6 0.042(3) 0.105(4) 0.063(3) 0.003(3) -0.018(2) -0.036(3)
N1 0.023(2) 0.022(2) 0.035(2) -0.0011(19) 0.0130(18) 0.0030(19)
N2 0.030(3) 0.047(3) 0.070(3) 0.013(3) 0.017(2) -0.007(2)
N3 0.031(2) 0.033(3) 0.024(2) -0.0024(19) 0.0105(18) 0.006(2)
N4 0.039(3) 0.037(3) 0.024(2) 0.0003(19) 0.0183(19) -0.006(2)
N5 0.030(2) 0.022(2) 0.026(2) 0.0010(18) 0.0139(17) 0.0046(18)
N6 0.023(2) 0.027(2) 0.023(2) 0.0003(18) 0.0101(17) -0.0027(18)
N7 0.019(2) 0.024(2) 0.0237(19) -0.0052(17) 0.0103(16) -0.0001(17)
N8 0.0145(18) 0.025(2) 0.024(2) -0.0035(17) 0.0084(15) -0.0022(16)
N9 0.044(3) 0.036(3) 0.072(4) 0.019(3) 0.030(3) 0.009(3)
N10 0.023(2) 0.039(3) 0.036(3) -0.007(2) 0.0022(19) -0.002(2)
C1 0.021(2) 0.031(3) 0.015(2) 0.000(2) 0.0061(18) -0.005(2)
C2 0.027(3) 0.027(3) 0.034(3) 0.002(2) 0.013(2) -0.001(2)
C3 0.017(2) 0.019(3) 0.026(3) -0.002(2) 0.0073(19) 0.0010(19)
C4 0.022(2) 0.020(3) 0.029(3) -0.002(2) 0.011(2) -0.002(2)
C5 0.033(3) 0.036(3) 0.045(3) 0.002(3) 0.018(3) 0.008(3)
C6 0.053(4) 0.045(4) 0.072(4) 0.009(3) 0.030(3) 0.024(3)
C7 0.071(5) 0.038(4) 0.095(5) 0.005(4) 0.049(4) 0.020(4)
C8 0.069(5) 0.022(3) 0.073(4) -0.003(3) 0.044(4) -0.004(3)
C9 0.045(3) 0.020(3) 0.039(3) -0.003(2) 0.025(2) -0.005(3)
C10 0.040(3) 0.026(3) 0.032(3) -0.003(2) 0.022(2) -0.013(2)
C11 0.054(4) 0.041(4) 0.060(4) -0.008(3) 0.031(3) -0.022(3)
C12 0.043(4) 0.067(5) 0.068(4) -0.016(4) 0.022(3) -0.036(4)
C13 0.030(3) 0.071(5) 0.060(4) -0.002(4) 0.019(3) -0.016(3)
C14 0.024(3) 0.048(4) 0.036(3) 0.000(3) 0.013(2) -0.005(2)
C15 0.095(6) 0.031(4) 0.109(6) -0.025(4) 0.055(5) -0.035(4)
C16 0.105(7) 0.025(4) 0.121(7) -0.015(4) 0.067(6) -0.009(4)
C17 0.032(3) 0.033(3) 0.034(3) -0.014(3) 0.013(2) -0.006(3)
C18 0.020(2) 0.033(3) 0.034(3) -0.010(2) 0.013(2) 0.001(2)
C19 0.017(2) 0.032(3) 0.028(2) -0.002(2) 0.009(2) -0.001(2)
C20 0.018(2) 0.017(2) 0.019(2) 0.0013(18) 0.0069(17) 0.0031(18)

loop_
_atom_type_symbol
_atom_type_description
_atom_type_scat_dispersion_real
_atom_type_scat_dispersion_imag
_atom_type_scat_source
C C 0.0033 0.0016 'International Tables Vol C Tables 4.2.6.8 and 6.1.1.4'
H H 0.0000 0.0000 'International Tables Vol C Tables 4.2.6.8 and 6.1.1.4'
O O 0.0106 0.0060 'International Tables Vol C Tables 4.2.6.8 and 6.1.1.4'
N N 0.0061 0.0033 'International Tables Vol C Tables 4.2.6.8 and 6.1.1.4'
Fe Fe 0.3463 0.8444 'International Tables Vol C Tables 4.2.6.8 and 6.1.1.4'
Pr Pr -0.2180 2.8214 'International Tables Vol C Tables 4.2.6.8 and 6.1.1.4'

loop_
_geom_angle_atom_site_label_1
_geom_angle_atom_site_label_2
_geom_angle_atom_site_label_3
_geom_angle
_geom_angle_site_symmetry_1
_geom_angle_site_symmetry_3
O1W Pr1 N4 137.88(13) . 3_657
O1W Pr1 O1 127.02(12) . .
N4 Pr1 O1 70.37(14) 3_657 .
O1W Pr1 O4 122.81(11) . .
N4 Pr1 O4 69.26(13) 3_657 .
O1 Pr1 O4 108.42(13) . .
O1W Pr1 N3 74.56(13) . 3_656
N4 Pr1 N3 147.10(14) 3_657 3_656
O1 Pr1 N3 85.15(14) . 3_656
O4 Pr1 N3 99.72(13) . 3_656
O1W Pr1 O5 78.94(12) . .
N4 Pr1 O5 116.40(12) 3_657 .
O1 Pr1 O5 136.22(14) . .
O4 Pr1 O5 48.84(11) . .
N3 Pr1 O5 67.29(12) 3_656 .
O1W Pr1 O2 147.69(13) . .
N4 Pr1 O2 74.16(14) 3_657 .
O1 Pr1 O2 48.51(13) . .
O4 Pr1 O2 64.89(13) . .
N3 Pr1 O2 73.15(14) 3_656 .
O5 Pr1 O2 89.91(13) . .
O1W Pr1 N1 69.94(12) . .
N4 Pr1 N1 79.25(14) 3_657 .
O1 Pr1 N1 147.05(14) . .
O4 Pr1 N1 70.79(13) . .
N3 Pr1 N1 127.78(12) 3_656 .
O5 Pr1 N1 69.25(12) . .
O2 Pr1 N1 133.94(13) . .
O1W Pr1 N7 67.04(11) . .
N4 Pr1 N7 108.71(12) 3_657 .
O1 Pr1 N7 60.59(13) . .
O4 Pr1 N7 168.00(12) . .
N3 Pr1 N7 75.49(12) 3_656 .
O5 Pr1 N7 134.89(11) . .
O2 Pr1 N7 103.11(13) . .
N1 Pr1 N7 120.92(12) . .
O1W Pr1 N8 75.04(12) . 3_757
N4 Pr1 N8 68.38(13) 3_657 3_757
O1 Pr1 N8 85.06(13) . 3_757
O4 Pr1 N8 127.32(12) . 3_757
N3 Pr1 N8 132.61(12) 3_656 3_757
O5 Pr1 N8 138.63(12) . 3_757
O2 Pr1 N8 128.14(12) . 3_757
N1 Pr1 N8 71.84(12) . 3_757
N7 Pr1 N8 59.44(11) . 3_757
O1W Pr1 N10 101.61(12) . .
N4 Pr1 N10 92.95(13) 3_657 .
O1 Pr1 N10 123.91(14) . .
O4 Pr1 N10 24.29(11) . .
N3 Pr1 N10 82.55(13) 3_656 .
O5 Pr1 N10 24.58(11) . .
O2 Pr1 N10 75.59(13) . .
N1 Pr1 N10 68.91(13) . .
N7 Pr1 N10 157.25(12) . .
N8 Pr1 N10 139.03(12) 3_757 .
C2 Fe1 C1 88.6(2) . .
C2 Fe1 C3 91.0(2) . .
C1 Fe1 C3 90.39(19) . .
C2 Fe1 C4 88.4(2) . .
C1 Fe1 C4 87.98(19) . .
C3 Fe1 C4 178.2(2) . .
C2 Fe1 N5 94.2(2) . .
C1 Fe1 N5 177.11(18) . .
C3 Fe1 N5 90.45(18) . .
C4 Fe1 N5 91.21(18) . .
C2 Fe1 N6 174.77(19) . .
C1 Fe1 N6 95.08(18) . .
C3 Fe1 N6 92.73(17) . .
C4 Fe1 N6 88.04(18) . .
N5 Fe1 N6 82.12(18) . .
N9 O1 Pr1 98.4(3) . .
N9 O2 Pr1 97.4(3) . .
N10 O4 Pr1 97.6(3) . .
N10 O5 Pr1 96.9(3) . .
C1 N1 Pr1 167.1(4) . .
C3 N3 Pr1 143.0(4) . 3_656
C4 N4 Pr1 153.0(4) . 3_657
C5 N5 C9 117.9(5) . .
C5 N5 Fe1 129.1(4) . .
C9 N5 Fe1 113.0(3) . .
C14 N6 C10 119.0(5) . .
C14 N6 Fe1 128.7(4) . .
C10 N6 Fe1 112.1(3) . .
C20 N7 C17 116.2(4) . .
C20 N7 Pr1 123.4(3) . .
C17 N7 Pr1 120.3(3) . .
C20 N8 C19 116.3(4) . .
C20 N8 Pr1 122.7(3) . 3_757
C19 N8 Pr1 121.0(3) . 3_757
O3 N9 O1 122.5(6) . .
O3 N9 O2 122.1(6) . .
O1 N9 O2 115.4(5) . .
O6 N10 O4 122.4(5) . .
O6 N10 O5 121.2(5) . .
O4 N10 O5 116.5(4) . .
O6 N10 Pr1 176.7(4) . .
O4 N10 Pr1 58.1(2) . .
O5 N10 Pr1 58.5(2) . .
N1 C1 Fe1 175.8(4) . .
N2 C2 Fe1 176.6(5) . .
N3 C3 Fe1 177.4(4) . .
N4 C4 Fe1 178.0(5) . .
N5 C5 C6 122.2(6) . .
N5 C5 H5 118.9 . .
C6 C5 H5 118.9 . .
C7 C6 C5 119.8(6) . .
C7 C6 H6 120.1 . .
C5 C6 H6 120.1 . .
C6 C7 C8 120.3(6) . .
C6 C7 H7 119.9 . .
C8 C7 H7 119.9 . .
C7 C8 C9 117.1(6) . .
C7 C8 C16 125.9(7) . .
C9 C8 C16 117.0(6) . .
N5 C9 C8 122.7(5) . .
N5 C9 C10 115.8(5) . .
C8 C9 C10 121.5(5) . .
N6 C10 C11 123.1(5) . .
N6 C10 C9 116.7(4) . .
C11 C10 C9 120.2(5) . .
C10 C11 C12 116.6(6) . .
C10 C11 C15 117.6(6) . .
C12 C11 C15 125.8(6) . .
C13 C12 C11 120.3(6) . .
C13 C12 H12 119.9 . .
C11 C12 H12 119.9 . .
C12 C13 C14 119.6(6) . .
C12 C13 H13 120.2 . .
C14 C13 H13 120.2 . .
N6 C14 C13 121.5(6) . .
N6 C14 H14 119.3 . .
C13 C14 H14 119.3 . .
C16 C15 C11 121.9(7) . .
C16 C15 H15 119.0 . .
C11 C15 H15 119.0 . .
C15 C16 C8 121.6(7) . .
C15 C16 H16 119.2 . .
C8 C16 H16 119.2 . .
N7 C17 C18 123.0(5) . .
N7 C17 H17 118.5 . .
C18 C17 H17 118.5 . .
C17 C18 C19 116.3(5) . .
C17 C18 H18 121.9 . .
C19 C18 H18 121.9 . .
N8 C19 C18 122.6(4) . .
N8 C19 H19 118.7 . .
C18 C19 H19 118.7 . .
N7 C20 N8 125.6(4) . .
N7 C20 C20 117.0(5) . 3_757
N8 C20 C20 117.4(5) . 3_757

loop_
_geom_bond_atom_site_label_1
_geom_bond_atom_site_label_2
_geom_bond_distance
_geom_bond_site_symmetry_2
Pr1 O1W 2.495(3) .
Pr1 N4 2.575(4) 3_657
Pr1 O1 2.578(4) .
Pr1 O4 2.582(4) .
Pr1 N3 2.584(4) 3_656
Pr1 O5 2.590(3) .
Pr1 O2 2.598(4) .
Pr1 N1 2.616(4) .
Pr1 N7 2.720(4) .
Pr1 N8 2.730(4) 3_757
Pr1 N10 3.015(4) .
Fe1 C2 1.917(5) .
Fe1 C1 1.926(5) .
Fe1 C3 1.935(5) .
Fe1 C4 1.951(5) .
Fe1 N5 1.988(4) .
Fe1 N6 2.003(4) .
O1 N9 1.257(6) .
O2 N9 1.258(6) .
O3 N9 1.216(6) .
O4 N10 1.251(5) .
O5 N10 1.263(5) .
O6 N10 1.209(5) .
N1 C1 1.136(6) .
N2 C2 1.137(6) .
N3 C3 1.145(6) .
N3 Pr1 2.584(4) 3_656
N4 C4 1.135(6) .
N4 Pr1 2.575(4) 3_657
N5 C5 1.334(6) .
N5 C9 1.360(6) .
N6 C14 1.331(6) .
N6 C10 1.356(6) .
N7 C20 1.331(6) .
N7 C17 1.332(6) .
N8 C20 1.333(5) .
N8 C19 1.338(6) .
N8 Pr1 2.730(4) 3_757
C5 C6 1.391(8) .
C5 H5 0.9300 .
C6 C7 1.346(10) .
C6 H6 0.9300 .
C7 C8 1.395(9) .
C7 H7 0.9300 .
C8 C9 1.399(8) .
C8 C16 1.431(10) .
C9 C10 1.420(7) .
C10 C11 1.394(7) .
C11 C12 1.403(9) .
C11 C15 1.434(10) .
C12 C13 1.364(10) .
C12 H12 0.9300 .
C13 C14 1.396(8) .
C13 H13 0.9300 .
C14 H14 0.9300 .
C15 C16 1.344(11) .
C15 H15 0.9300 .
C16 H16 0.9300 .
C17 C18 1.369(6) .
C17 H17 0.9300 .
C18 C19 1.370(7) .
C18 H18 0.9300 .
C19 H19 0.9300 .
C20 C20 1.485(9) 3_757
